data_2015746
loop_
_publ_author_name
'Peralta, Monica A.'
'Souza, Marcus N. V. de'
'Wardell, Solange M. S. V.'
'Wardell, James L.'
'Low, John N.'
'Glidewell, Christopher'

_publ_section_title
;
 2,3-Dimethoxybenzaldehyde isonicotinoylhydrazone chloroform
 monosolvate, and the mono- and dihydrates of
 3,4,5-trimethoxybenzaldehyde isonicotinoylhydrazone: hydrogen-bonded
 supramolecular structures in one, two and three dimensions
;
_journal_coeditor_code GG3058
_journal_issue 1
_journal_name_full 'Acta Crystallographica Section C'
_journal_page_first o68
_journal_page_last o72
_journal_paper_doi 10.1107/S0108270106052486
_journal_volume 63
_journal_year 2007
_chemical_formula_iupac 'C16 H17 N3 O4 , 2H2 O'
_chemical_formula_moiety 'C16 H17 N3 O4 , 2H2 O'
_chemical_formula_sum 'C16 H21 N3 O6'
_chemical_formula_weight 351.36
_chemical_name_systematic
;
3,4,5-trimethoxybenzaldehyde isonicotinoylhydrazone dihydrate
;
_space_group_IT_number 14
_symmetry_cell_setting monoclinic
_symmetry_space_group_name_Hall '-P 2yn'
_symmetry_space_group_name_H-M 'P 1 21/n 1'
_atom_sites_solution_hydrogens geom
_atom_sites_solution_primary direct
_atom_sites_solution_secondary difmap
_cell_angle_alpha 90.00
_cell_angle_beta 90.354(3)
_cell_angle_gamma 90.00
_cell_formula_units_Z 4
_cell_length_a 8.9930(5)
_cell_length_b 16.2713(10)
_cell_length_c 11.6311(6)
_cell_measurement_reflns_used 3890
_cell_measurement_temperature 120(2)
_cell_measurement_theta_max 27.56
_cell_measurement_theta_min 2.59
_cell_volume 1701.92(17)
_computing_cell_refinement 'DENZO (Otwinowski & Minor, 1997) and COLLECT'
_computing_data_collection 'COLLECT (Nonius, 1999)'
_computing_data_reduction 'DENZO and COLLECT'
_computing_molecular_graphics 'PLATON (Spek, 2003)'
_computing_publication_material 'SHELXL97 and PRPKAPPA (Ferguson, 1999)'
_computing_structure_refinement 'OSCAIL and SHELXL97 (Sheldrick, 1997)'
_computing_structure_solution 'OSCAIL (McArdle, 2003) and SHELXS97 (Sheldrick, 1997)'
_diffrn_ambient_temperature 120(2)
_diffrn_detector_area_resol_mean 9.091
_diffrn_measured_fraction_theta_full 0.997
_diffrn_measured_fraction_theta_max 0.990
_diffrn_measurement_device_type 'Bruker Nonius KappaCCD area-detector'
_diffrn_measurement_method '\f and \w'
_diffrn_radiation_monochromator graphite
_diffrn_radiation_source 'Bruker Nonius FR591 rotating anode'
_diffrn_radiation_type 'Mo K\a'
_diffrn_radiation_wavelength 0.71073
_diffrn_reflns_av_R_equivalents 0.0900
_diffrn_reflns_av_sigmaI/netI 0.0935
_diffrn_reflns_limit_h_max 11
_diffrn_reflns_limit_h_min -11
_diffrn_reflns_limit_k_max 20
_diffrn_reflns_limit_k_min -21
_diffrn_reflns_limit_l_max 15
_diffrn_reflns_limit_l_min -15
_diffrn_reflns_number 21442
_diffrn_reflns_theta_full 26.50
_diffrn_reflns_theta_max 27.56
_diffrn_reflns_theta_min 2.59
_diffrn_standards_decay_% 0
_diffrn_standards_number 0
_exptl_absorpt_coefficient_mu 0.106
_exptl_absorpt_correction_T_max 0.999
_exptl_absorpt_correction_T_min 0.966
_exptl_absorpt_correction_type multi-scan
_exptl_absorpt_process_details '(SADABS; Sheldrick, 2003)'
_exptl_crystal_colour colourless
_exptl_crystal_density_diffrn 1.371
_exptl_crystal_density_method 'not measured'
_exptl_crystal_description lath
_exptl_crystal_F_000 744
_exptl_crystal_size_max 0.48
_exptl_crystal_size_mid 0.10
_exptl_crystal_size_min 0.01
_refine_diff_density_max 0.208
_refine_diff_density_min -0.241
_refine_ls_extinction_method none
_refine_ls_goodness_of_fit_ref 1.015
_refine_ls_hydrogen_treatment constr
_refine_ls_matrix_type full
_refine_ls_number_parameters 229
_refine_ls_number_reflns 3890
_refine_ls_number_restraints 0
_refine_ls_restrained_S_all 1.015
_refine_ls_R_factor_all 0.1271
_refine_ls_R_factor_gt 0.0647
_refine_ls_shift/su_max 0.002
_refine_ls_shift/su_mean 0.000
_refine_ls_structure_factor_coef Fsqd
_refine_ls_weighting_details 'w = 1/[\s^2^(Fo^2^)+(0.0413P)^2^+0.796P] where P=(Fo^2^+2Fc^2^)/3'
_refine_ls_weighting_scheme calc
_refine_ls_wR_factor_gt 0.1057
_refine_ls_wR_factor_ref 0.1213
_reflns_number_gt 2409
_reflns_number_total 3890
_reflns_threshold_expression I>2\s(I)
_cod_data_source_file gg3058.cif
_cod_data_source_block III
_cod_original_sg_symbol_H-M 'P 21/n'
_cod_database_code 2015746
_cod_database_fobs_code 2015746

loop_
_symmetry_equiv_pos_as_xyz
'x, y, z'
'x+1/2, -y+1/2, z+1/2'
'-x, -y, -z'
'-x-1/2, y-1/2, -z-1/2'

loop_
_atom_site_type_symbol
_atom_site_label
_atom_site_fract_x
_atom_site_fract_y
_atom_site_fract_z
_atom_site_U_iso_or_equiv
_atom_site_adp_type
_atom_site_calc_flag
_atom_site_refinement_flags
_atom_site_occupancy
N N11 1.0327(2) 0.68440(11) 0.80314(15) 0.0268(5) Uani d . 1
C C12 0.9186(3) 0.70929(14) 0.73826(19) 0.0286(5) Uani d . 1
C C13 0.8480(2) 0.66129(13) 0.65684(18) 0.0251(5) Uani d . 1
C C14 0.8961(2) 0.58113(13) 0.64087(17) 0.0199(5) Uani d . 1
C C15 1.0161(2) 0.55471(14) 0.70717(17) 0.0224(5) Uani d . 1
C C16 1.0793(2) 0.60735(14) 0.78556(18) 0.0242(5) Uani d . 1
C C17 0.8275(2) 0.51997(14) 0.55960(17) 0.0207(5) Uani d . 1
O O1 0.86770(16) 0.44784(9) 0.55984(12) 0.0249(4) Uani d . 1
N N17 0.72086(19) 0.54970(10) 0.48753(14) 0.0209(4) Uani d . 1
N N27 0.65662(19) 0.49611(11) 0.40880(14) 0.0220(4) Uani d . 1
C C27 0.5482(2) 0.52674(13) 0.35114(17) 0.0214(5) Uani d . 1
C C21 0.4712(2) 0.48049(13) 0.26075(17) 0.0201(5) Uani d . 1
C C22 0.3589(2) 0.52179(13) 0.20126(18) 0.0216(5) Uani d . 1
C C23 0.2834(2) 0.48265(13) 0.11183(18) 0.0209(5) Uani d . 1
O O23 0.16987(16) 0.51694(9) 0.04958(12) 0.0243(4) Uani d . 1
C C231 0.1219(3) 0.59722(14) 0.0828(2) 0.0294(6) Uani d . 1
C C24 0.3213(2) 0.40283(13) 0.08293(17) 0.0205(5) Uani d . 1
O O24 0.24446(16) 0.36157(8) -0.00298(11) 0.0225(4) Uani d . 1
C C241 0.2936(3) 0.38260(15) -0.11629(18) 0.0317(6) Uani d . 1
C C25 0.4325(2) 0.36127(13) 0.14397(18) 0.0219(5) Uani d . 1
C C251 0.5604(3) 0.23406(14) 0.1718(2) 0.0329(6) Uani d . 1
O O25 0.45521(17) 0.28201(9) 0.10813(13) 0.0282(4) Uani d . 1
C C26 0.5081(2) 0.39941(13) 0.23326(18) 0.0215(5) Uani d . 1
O O2 0.56908(17) 0.70492(9) 0.49034(13) 0.0297(4) Uani d . 1
O O3 0.72426(17) 0.31146(9) 0.44996(13) 0.0315(4) Uani d . 1
H H12 0.8835 0.7638 0.7488 0.034 Uiso calc R 1
H H13 0.7679 0.6827 0.6125 0.030 Uiso calc R 1
H H15 1.0540 0.5006 0.6982 0.027 Uiso calc R 1
H H16 1.1611 0.5880 0.8300 0.029 Uiso calc R 1
H H17 0.6933 0.6015 0.4907 0.025 Uiso calc R 1
H H27 0.5168 0.5812 0.3675 0.026 Uiso calc R 1
H H22 0.3339 0.5766 0.2217 0.026 Uiso calc R 1
H H23A 0.1005 0.5977 0.1653 0.044 Uiso calc R 1
H H23B 0.0319 0.6119 0.0395 0.044 Uiso calc R 1
H H23C 0.2006 0.6371 0.0662 0.044 Uiso calc R 1
H H24A 0.2780 0.4415 -0.1296 0.048 Uiso calc R 1
H H24B 0.2367 0.3510 -0.1732 0.048 Uiso calc R 1
H H24C 0.3995 0.3697 -0.1235 0.048 Uiso calc R 1
H H25A 0.6600 0.2574 0.1624 0.049 Uiso calc R 1
H H25B 0.5594 0.1774 0.1432 0.049 Uiso calc R 1
H H25C 0.5338 0.2345 0.2534 0.049 Uiso calc R 1
H H26 0.5835 0.3711 0.2749 0.026 Uiso calc R 1
H H2A 0.5744 0.7382 0.4319 0.045 Uiso d R 1
H H2B 0.4775 0.7018 0.5136 0.045 Uiso d R 1
H H3A 0.7581 0.3579 0.4764 0.047 Uiso d R 1
H H3B 0.7775 0.2743 0.4849 0.047 Uiso d R 1

loop_
_atom_site_aniso_label
_atom_site_aniso_U_11
_atom_site_aniso_U_22
_atom_site_aniso_U_33
_atom_site_aniso_U_12
_atom_site_aniso_U_13
_atom_site_aniso_U_23
N11 0.0273(10) 0.0282(12) 0.0249(10) -0.0039(9) -0.0048(8) -0.0016(8)
C12 0.0356(14) 0.0201(13) 0.0300(13) -0.0001(11) -0.0046(11) -0.0035(10)
C13 0.0290(13) 0.0206(13) 0.0256(12) 0.0004(10) -0.0080(10) 0.0015(10)
C14 0.0203(11) 0.0223(13) 0.0170(11) -0.0030(9) -0.0010(9) 0.0035(9)
C15 0.0213(12) 0.0241(13) 0.0218(12) 0.0005(10) -0.0014(10) 0.0001(9)
C16 0.0222(12) 0.0292(14) 0.0210(12) -0.0009(10) -0.0029(9) -0.0012(10)
C17 0.0210(11) 0.0220(13) 0.0190(11) -0.0018(10) -0.0011(9) 0.0014(9)
O1 0.0281(9) 0.0208(9) 0.0257(8) 0.0000(7) -0.0053(7) -0.0021(7)
N17 0.0266(10) 0.0148(10) 0.0212(9) -0.0003(8) -0.0054(8) -0.0036(8)
N27 0.0242(10) 0.0215(10) 0.0202(9) -0.0028(8) -0.0039(8) -0.0027(8)
C27 0.0257(12) 0.0166(12) 0.0219(11) -0.0004(9) -0.0020(10) -0.0003(9)
C21 0.0204(11) 0.0205(12) 0.0194(11) -0.0028(9) -0.0008(9) 0.0015(9)
C22 0.0242(12) 0.0177(12) 0.0229(11) -0.0002(10) -0.0016(9) -0.0003(9)
C23 0.0201(11) 0.0222(13) 0.0204(11) -0.0010(9) -0.0033(9) 0.0054(9)
O23 0.0264(8) 0.0207(9) 0.0257(8) 0.0052(7) -0.0086(7) -0.0007(7)
C231 0.0325(14) 0.0221(13) 0.0335(14) 0.0083(11) -0.0100(11) -0.0011(10)
C24 0.0217(11) 0.0205(12) 0.0194(11) -0.0050(9) -0.0033(9) -0.0016(9)
O24 0.0267(8) 0.0212(8) 0.0195(8) -0.0042(7) -0.0061(7) -0.0008(6)
C241 0.0399(14) 0.0328(14) 0.0224(12) -0.0069(12) -0.0029(11) -0.0032(10)
C25 0.0244(12) 0.0167(12) 0.0244(12) -0.0003(9) -0.0015(10) 0.0016(9)
C251 0.0348(14) 0.0215(13) 0.0422(15) 0.0076(11) -0.0124(12) -0.0003(11)
O25 0.0323(9) 0.0174(9) 0.0348(9) 0.0047(7) -0.0124(7) -0.0040(7)
C26 0.0225(11) 0.0209(12) 0.0212(11) -0.0008(10) -0.0044(9) 0.0037(9)
O2 0.0320(9) 0.0239(9) 0.0331(9) 0.0023(7) -0.0059(7) 0.0067(7)
O3 0.0375(10) 0.0173(9) 0.0396(10) 0.0006(7) -0.0099(8) 0.0013(7)

loop_
_atom_type_symbol
_atom_type_description
_atom_type_scat_dispersion_real
_atom_type_scat_dispersion_imag
_atom_type_scat_source
C C 0.0033 0.0016 'International Tables Vol C Tables 4.2.6.8 and 6.1.1.4'
H H 0.0000 0.0000 'International Tables Vol C Tables 4.2.6.8 and 6.1.1.4'
N N 0.0061 0.0033 'International Tables Vol C Tables 4.2.6.8 and 6.1.1.4'
O O 0.0106 0.0060 'International Tables Vol C Tables 4.2.6.8 and 6.1.1.4'

loop_
_geom_angle_atom_site_label_1
_geom_angle_atom_site_label_2
_geom_angle_atom_site_label_3
_geom_angle
_geom_angle_publ_flag
C12 N11 C16 116.05(18) no
N11 C12 C13 124.5(2) no
N11 C12 H12 117.8 no
C13 C12 H12 117.8 no
C12 C13 C14 118.8(2) no
C12 C13 H13 120.6 no
C14 C13 H13 120.6 no
C13 C14 C15 117.26(19) no
C13 C14 C17 125.45(19) no
C15 C14 C17 117.28(19) no
C16 C15 C14 119.5(2) no
C16 C15 H15 120.2 no
C14 C15 H15 120.2 no
N11 C16 C15 123.9(2) no
N11 C16 H16 118.1 no
C15 C16 H16 118.1 no
O1 C17 N17 123.25(19) no
O1 C17 C14 120.79(18) no
N17 C17 C14 115.96(19) no
C17 N17 N27 118.21(17) no
C17 N17 H17 120.9 no
N27 N17 H17 120.9 no
C27 N27 N17 114.42(18) no
N27 C27 C21 122.1(2) no
N27 C27 H27 119.0 no
C21 C27 H27 119.0 no
C22 C21 C26 120.95(19) no
C22 C21 C27 116.55(19) no
C26 C21 C27 122.50(19) no
C21 C22 C23 119.9(2) no
C21 C22 H22 120.0 no
C23 C22 H22 120.0 no
O23 C23 C24 116.02(18) no
O23 C23 C22 124.62(19) no
C24 C23 C22 119.36(19) no
C23 O23 C231 117.10(16) no
O23 C231 H23A 109.5 no
O23 C231 H23B 109.5 no
H23A C231 H23B 109.5 no
O23 C231 H23C 109.5 no
H23A C231 H23C 109.5 no
H23B C231 H23C 109.5 no
C23 C24 O24 120.48(18) no
C23 C24 C25 120.48(18) no
O24 C24 C25 118.96(19) no
C24 O24 C241 113.10(16) no
O24 C241 H24A 109.5 no
O24 C241 H24B 109.5 no
H24A C241 H24B 109.5 no
O24 C241 H24C 109.5 no
H24A C241 H24C 109.5 no
H24B C241 H24C 109.5 no
O25 C25 C26 125.19(19) no
O25 C25 C24 114.09(18) no
C26 C25 C24 120.7(2) no
O25 C251 H25A 109.5 no
O25 C251 H25B 109.5 no
H25A C251 H25B 109.5 no
O25 C251 H25C 109.5 no
H25A C251 H25C 109.5 no
H25B C251 H25C 109.5 no
C25 O25 C251 117.08(16) no
C25 C26 C21 118.56(19) no
C25 C26 H26 120.7 no
C21 C26 H26 120.7 no
H2A O2 H2B 109.6 no
H3A O3 H3B 104.4 no

loop_
_geom_bond_atom_site_label_1
_geom_bond_atom_site_label_2
_geom_bond_distance
_geom_bond_publ_flag
N11 C12 1.333(3) no
N11 C16 1.338(3) no
C12 C13 1.379(3) no
C12 H12 0.95 no
C13 C14 1.387(3) no
C13 H13 0.95 no
C14 C15 1.391(3) no
C14 C17 1.502(3) no
C15 C16 1.372(3) no
C15 H15 0.95 no
C16 H16 0.95 no
C17 O1 1.228(3) no
C17 N17 1.359(3) no
N17 N27 1.388(2) no
N17 H17 0.88 no
N27 C27 1.281(3) no
C27 C21 1.464(3) no
C27 H27 0.95 no
C21 C22 1.393(3) no
C21 C26 1.398(3) no
C22 C23 1.393(3) no
C22 H22 0.95 no
C23 O23 1.367(2) no
C23 C24 1.385(3) no
O23 C231 1.429(3) no
C231 H23A 0.98 no
C231 H23B 0.98 no
C231 H23C 0.98 no
C24 O24 1.385(2) no
C24 C25 1.397(3) no
O24 C241 1.434(3) no
C241 H24A 0.98 no
C241 H24B 0.98 no
C241 H24C 0.98 no
C25 O25 1.371(2) no
C25 C26 1.385(3) no
C251 O25 1.429(3) no
C251 H25A 0.98 no
C251 H25B 0.98 no
C251 H25C 0.98 no
C26 H26 0.95 no
O2 H2A 0.87 no
O2 H2B 0.87 no
O3 H3A 0.87 no
O3 H3B 0.87 no

loop_
_geom_hbond_atom_site_label_D
_geom_hbond_atom_site_label_H
_geom_hbond_atom_site_label_A
_geom_hbond_site_symmetry_A
_geom_hbond_distance_DH
_geom_hbond_distance_HA
_geom_hbond_distance_DA
_geom_hbond_angle_DHA
_geom_hbond_publ_flag
N17 H17 O2 . 0.88 2.02 2.871(2) 163 y
O2 H2A N11 2_464 0.87 1.99 2.843(2) 166 y
O2 H2B O3 3_666 0.87 1.88 2.745(2) 174 y
O3 H3A O1 . 0.87 2.01 2.864(2) 166 y
O3 H3B O24 2 0.87 2.24 2.874(2) 130 y
O3 H3B O25 2 0.87 2.33 3.157(2) 159 y

loop_
_geom_torsion_atom_site_label_1
_geom_torsion_atom_site_label_2
_geom_torsion_atom_site_label_3
_geom_torsion_atom_site_label_4
_geom_torsion
_geom_torsion_publ_flag
C16 N11 C12 C13 0.2(3) no
N11 C12 C13 C14 0.8(4) no
C12 C13 C14 C15 -1.4(3) no
C12 C13 C14 C17 177.3(2) no
C13 C14 C15 C16 1.1(3) no
C17 C14 C15 C16 -177.7(2) no
C12 N11 C16 C15 -0.6(3) no
C14 C15 C16 N11 -0.1(3) no
C13 C14 C17 O1 -172.3(2) no
C15 C14 C17 O1 6.4(3) no
C13 C14 C17 N17 7.9(3) no
C15 C14 C17 N17 -173.41(18) no
O1 C17 N17 N27 -1.4(3) no
C14 C17 N17 N27 178.43(17) no
C17 N17 N27 C27 174.09(19) no
N17 N27 C27 C21 177.30(19) no
N27 C27 C21 C22 -177.6(2) no
N27 C27 C21 C26 1.6(3) no
C26 C21 C22 C23 -1.0(3) no
C27 C21 C22 C23 178.2(2) no
C21 C22 C23 O23 178.68(19) no
C21 C22 C23 C24 -0.1(3) no
C24 C23 O23 C231 175.93(19) no
C22 C23 O23 C231 -2.9(3) no
O23 C23 C24 O24 -1.2(3) no
C22 C23 C24 O24 177.76(19) no
O23 C23 C24 C25 -177.85(18) no
C22 C23 C24 C25 1.1(3) no
C23 C24 O24 C241 81.1(2) no
C25 C24 O24 C241 -102.1(2) no
C23 C24 C25 O25 178.19(19) no
O24 C24 C25 O25 1.5(3) no
C23 C24 C25 C26 -0.9(3) no
O24 C24 C25 C26 -177.6(2) no
C26 C25 O25 C251 3.1(3) no
C24 C25 O25 C251 -175.91(19) no
O25 C25 C26 C21 -179.2(2) no
C24 C25 C26 C21 -0.2(3) no
C22 C21 C26 C25 1.2(3) no
C27 C21 C26 C25 -177.9(2) no

loop_
_cod_related_entry_id
_cod_related_entry_database
_cod_related_entry_code
1 ChemSpider 21180741
